data_2007185
loop_
_publ_author_name
'Nicol\'o, Francesco'
'Cusumano, Matteo'
'Di Pietro, Maria Letizia'
'Scopelliti, Rosario'
'Bruno, Giuseppe'

_publ_contact_author
;
      Dr Francesco Nicolo'
      Dip. di Chimica Inorganica, Chimica Analitica e Chimica Fisica
      Universita' di Messina
      98166 Vill. Sant'Agata
      Messina
      Italy
;
_publ_section_title
;
 Dichloro[6,7-dimethyl-2,3-bis(2-pyridyl-<i>N</i>)quinoxaline]palladium(II)
 Monohydrate
;
_journal_issue 4
_journal_name_full 'Acta Crystallographica Section C'
_journal_page_first 485
_journal_page_last 487
_journal_paper_doi 10.1107/S0108270198000511
_journal_volume 54
_journal_year 1998
_chemical_formula_moiety '[Pd Cl2 (C20 H16 N4 ) ] , H2 O'
_chemical_formula_sum 'C20 H18 Cl2 N4 O Pd'
_chemical_formula_weight 507.68
_chemical_name_systematic
;
(6,7-Dimethyl-2,3-bis(2-pyridyl)-quinoxaline-N,N')-dichloro-palladium(II)
 hydrate
;
_space_group_IT_number 14
_symmetry_cell_setting monoclinic
_symmetry_space_group_name_Hall '-P 2yn'
_symmetry_space_group_name_H-M 'P 1 21/n 1'
_audit_creation_method SHELXL
_cell_angle_alpha 90.00
_cell_angle_beta 94.096(8)
_cell_angle_gamma 90.00
_cell_formula_units_Z 4
_cell_length_a 9.7495(9)
_cell_length_b 13.0024(14)
_cell_length_c 16.358(2)
_cell_measurement_reflns_used 27
_cell_measurement_temperature 293(2)
_cell_measurement_theta_max 17.61
_cell_measurement_theta_min 7.27
_cell_volume 2068.4(4)
_computing_cell_refinement P3/V
_computing_data_collection 'P3/V (Siemens,1989)'
_computing_data_reduction 'SHELXTL-Plus (Sheldrick, 1990a)'
_computing_molecular_graphics SHELXTL-Plus
_computing_publication_material 'PARST95 (Nardelli, 1995) and SHELXL-93'
_computing_structure_refinement 'SHELXL-93 (Sheldrick, 1993)'
_computing_structure_solution 'SHELXS-86 (Sheldrick, 1990b)'
_diffrn_ambient_temperature 294(2)
_diffrn_measurement_device 'Siemens R3m/V diffractometer'
_diffrn_measurement_method \w
_diffrn_radiation_monochromator graphite
_diffrn_radiation_source 'fine-focus sealed tube'
_diffrn_radiation_type MoK\a
_diffrn_radiation_wavelength 0.71073
_diffrn_reflns_av_R_equivalents 0.0276
_diffrn_reflns_av_sigmaI/netI 0.0208
_diffrn_reflns_limit_h_max 12
_diffrn_reflns_limit_h_min 0
_diffrn_reflns_limit_k_max 16
_diffrn_reflns_limit_k_min 0
_diffrn_reflns_limit_l_max 21
_diffrn_reflns_limit_l_min -21
_diffrn_reflns_number 5072
_diffrn_reflns_theta_max 27.56
_diffrn_reflns_theta_min 2.00
_diffrn_standards_decay_% none
_diffrn_standards_interval_count 197
_diffrn_standards_number 3
_exptl_absorpt_coefficient_mu 1.174
_exptl_absorpt_correction_T_max 0.889
_exptl_absorpt_correction_T_min 0.535
_exptl_absorpt_correction_type '\y scan (Kopfmann & Huber, 1968)'
_exptl_crystal_colour orange
_exptl_crystal_density_diffrn 1.630
_exptl_crystal_density_meas ?
_exptl_crystal_density_method none
_exptl_crystal_description irregular
_exptl_crystal_F_000 1016
_exptl_crystal_size_max 0.25
_exptl_crystal_size_mid 0.23
_exptl_crystal_size_min 0.10
_refine_diff_density_max 0.70
_refine_diff_density_min -1.00
_refine_ls_extinction_coef 0.0028(4)
_refine_ls_extinction_method 'SHELXL-93 (Sheldrick, 1993)'
_refine_ls_goodness_of_fit_all 1.050
_refine_ls_goodness_of_fit_obs 1.159
_refine_ls_hydrogen_treatment 'H atoms: riding model with Uiso = 0.050 \%A^2^; water-H atoms not located'
_refine_ls_matrix_type full
_refine_ls_number_parameters 254
_refine_ls_number_reflns 4781
_refine_ls_number_restraints 0
_refine_ls_restrained_S_all 1.050
_refine_ls_restrained_S_obs 1.159
_refine_ls_R_factor_all 0.0357
_refine_ls_R_factor_obs .0285
_refine_ls_shift/esd_max 0.001
_refine_ls_shift/esd_mean 0.000
_refine_ls_structure_factor_coef Fsqd
_refine_ls_weighting_details 'w = 1/[\s^2^(Fo^2^)+(0.0576P)^2^] where P=(Fo^2^+2Fc^2^)/3'
_refine_ls_weighting_scheme calc
_refine_ls_wR_factor_all 0.0879
_refine_ls_wR_factor_obs .0862
_reflns_number_observed 3817
_reflns_number_total 4781
_reflns_observed_criterion >2\s(I)
_cod_data_source_file mu1352.cif
_cod_data_source_block cusma9
_cod_depositor_comments
;
The following automatic conversions were performed:
'_symmetry_cell_setting' value 'Monoclinic' changed to 'monoclinic'
according to '/home/saulius/struct/CIF-dictionaries/cif_core.dic'
dictionary named 'cif_core.dic' version 2.4.1 from 2010-06-29.

Automatic conversion script
Id: cif_fix_enum 1527 2010-12-29 10:47:43Z saulius 

The following automatic conversions were performed:

'_exptl_crystal_density_meas' value 'not measured' was changed to '?'
- the value is perceived as not measured.

Automatic conversion script
Id: cif_fix_values 3008 2015-01-20 13:52:24Z robertas 

The following automatic conversions were performed:

'_refine_ls_weighting_scheme' value 'calc w =
1/[\s^2^(Fo^2^)+(0.0576P)^2^] where P=(Fo^2^+2Fc^2^)/3' was changed
to 'calc'. New tag '_refine_ls_weighting_details' was created. The
value of the new tag was set to 'w = 1/[\s^2^(Fo^2^)+(0.0576P)^2^]
where P=(Fo^2^+2Fc^2^)/3'.

Automatic conversion script
Id: cif_fix_values 3143 2015-03-26 13:38:13Z robertas 
;
_cod_original_sg_symbol_H-M 'P 21/n'
_cod_database_code 2007185

loop_
_symmetry_equiv_pos_as_xyz
'x, y, z'
'-x+1/2, y+1/2, -z+1/2'
'-x, -y, -z'
'x-1/2, -y-1/2, z-1/2'

loop_
_atom_site_aniso_label
_atom_site_aniso_U_11
_atom_site_aniso_U_22
_atom_site_aniso_U_33
_atom_site_aniso_U_12
_atom_site_aniso_U_13
_atom_site_aniso_U_23
Pd .02130(12) .02994(12) .02309(12) -.00230(7) .00048(7) .00396(7)
Cl1 .0493(4) .0320(3) .0398(4) -.0032(3) -.0031(3) -.0009(3)
Cl2 .0226(3) .0612(4) .0570(5) -.0003(3) -.0012(3) .0105(4)
N1 .0271(11) .0326(11) .0251(11) -.0059(8) -.0006(8) .0018(8)
C1 .047(2) .0428(15) .0285(14) -.0080(13) -.0079(12) .0040(11)
C2 .062(2) .046(2) .032(2) -.0094(14) -.0102(14) -.0075(13)
C3 .060(2) .0326(14) .048(2) -.0059(14) -.008(2) -.0040(13)
C4 .045(2) .0333(14) .0331(14) -.0035(12) -.0047(12) .0037(11)
C5 .0229(12) .0331(12) .0265(12) -.0030(9) -.0007(9) .0023(10)
C6 .0249(12) .0274(11) .0253(12) -.0002(9) .0003(9) .0025(9)
N2 .0300(11) .0368(11) .0271(11) -.0033(9) .0031(9) .0035(9)
C7 .0342(14) .0369(14) .0261(13) .0034(11) .0041(10) .0061(11)
C8 .045(2) .048(2) .0328(14) -.0026(13) .0096(12) .0088(13)
C9 .055(2) .047(2) .0293(14) .0134(14) .0142(13) .0111(12)
C19 .085(3) .063(2) .039(2) .007(2) .029(2) .012(2)
C10 .053(2) .048(2) .0235(13) .0169(14) .0016(12) .0030(12)
C20 .076(3) .077(2) .025(2) .012(2) .004(2) -.001(2)
C11 .041(2) .050(2) .0267(14) .0058(13) -.0035(11) -.0015(12)
C12 .0311(13) .0376(13) .0235(12) .0059(10) .0008(10) .0039(10)
N3 .0272(11) .0352(11) .0253(10) .0004(9) -.0010(8) .0002(8)
C13 .0234(12) .0295(11) .0231(12) .0010(9) .0000(9) .0028(9)
C14 .0229(11) .0288(11) .0230(11) -.0033(9) .0004(9) -.0019(9)
C15 .0247(12) .0393(14) .0297(13) -.0002(10) -.0015(10) -.0009(10)
C16 .0211(13) .056(2) .045(2) -.0026(12) .0034(11) -.0010(14)
C17 .0291(15) .067(2) .038(2) -.0066(13) .0101(12) .0061(14)
C18 .0302(14) .058(2) .0286(14) -.0053(12) .0058(11) .0080(12)
N4 .0229(10) .0345(11) .0252(11) -.0023(8) .0026(8) .0014(8)
O .059(2) .104(3) .165(4) .010(2) -.020(2) -.046(2)

loop_
_atom_site_label
_atom_site_fract_x
_atom_site_fract_y
_atom_site_fract_z
_atom_site_U_iso_or_equiv
_atom_site_thermal_displace_type
_atom_site_calc_flag
_atom_site_refinement_flags
_atom_site_occupancy
_atom_site_disorder_group
_atom_site_type_symbol
Pd .57171(2) .503340(10) .138760(10) .02483(8) Uani d . 1 . Pd
Cl1 .61314(8) .67586(5) .15220(4) .0407(2) Uani d . 1 . Cl
Cl2 .34427(7) .52897(7) .09981(5) .0471(2) Uani d . 1 . Cl
N1 .5487(2) .3488(2) .12870(10) .0284(4) Uani d . 1 . N
C1 .5115(3) .3077(2) .0547(2) .0400(6) Uani d . 1 . C
H1 .4936(3) .3510(2) .0100(2) .050 Uiso calc R 1 . H
C2 .4995(3) .2031(2) .0438(2) .0471(7) Uani d . 1 . C
H2 .4755(3) .1761(2) -.0078(2) .050 Uiso calc R 1 . H
C3 .5234(3) .1386(2) .1104(2) .0473(8) Uani d . 1 . C
H3 .5155(3) .0678(2) .1042(2) .050 Uiso calc R 1 . H
C4 .5591(3) .1810(2) .1864(2) .0374(6) Uani d . 1 . C
H4 .5747(3) .1389(2) .2321(2) .050 Uiso calc R 1 . H
C5 .5716(2) .2865(2) .19400(10) .0276(5) Uani d . 1 . C
C6 .6071(2) .3320(2) .27660(10) .0259(5) Uani d . 1 . C
N2 .5308(2) .2992(2) .33470(10) .0313(5) Uani d . 1 . N
C7 .5610(3) .3344(2) .4119(2) .0323(6) Uani d . 1 . C
C8 .4807(3) .3028(2) .4758(2) .0414(7) Uani d . 1 . C
H8 .4096(3) .2560(2) .4649(2) .050 Uiso calc R 1 . H
C9 .5063(3) .3402(2) .5536(2) .0431(7) Uani d . 1 . C
C19 .4159(4) .3077(3) .6204(2) .0613(10) Uani d . 1 . C
H19A .4471(4) .3404(3) .6709(2) .050 Uiso calc PR .50 . H
H19B .4206(4) .2344(3) .6270(2) .050 Uiso calc PR .50 . H
H19C .3226(4) .3277(3) .6056(2) .050 Uiso calc PR .50 . H
H19D .3465(4) .2612(3) .5980(2) .050 Uiso calc PR .50 . H
H19E .3729(4) .3672(3) .6420(2) .050 Uiso calc PR .50 . H
H19F .4709(4) .2740(3) .6634(2) .050 Uiso calc PR .50 . H
C10 .6162(3) .4107(2) .5711(2) .0417(7) Uani d . 1 . C
C20 .6461(4) .4510(3) .6573(2) .0595(9) Uani d . 1 . C
H20A .5817(4) .4218(3) .6926(2) .050 Uiso calc PR .50 . H
H20B .6376(4) .5245(3) .6573(2) .050 Uiso calc PR .50 . H
H20C .7378(4) .4321(3) .6768(2) .050 Uiso calc PR .50 . H
H20D .7230(4) .4971(3) .6585(2) .050 Uiso calc PR .50 . H
H20E .6672(4) .3944(3) .6938(2) .050 Uiso calc PR .50 . H
H20F .5669(4) .4869(3) .6743(2) .050 Uiso calc PR .50 . H
C11 .6950(3) .4417(2) .5098(2) .0393(6) Uani d . 1 . C
H11 .7659(3) .4886(2) .5212(2) .050 Uiso calc R 1 . H
C12 .6703(3) .4035(2) .4293(2) .0308(5) Uani d . 1 . C
N3 .7527(2) .4332(2) .36960(10) .0294(4) Uani d . 1 . N
C13 .7219(2) .3990(2) .29520(10) .0254(5) Uani d . 1 . C
C14 .8211(2) .4296(2) .23390(10) .0250(5) Uani d . 1 . C
C15 .9607(3) .4122(2) .2506(2) .0314(5) Uani d . 1 . C
H15 .9929(3) .3796(2) .2988(2) .050 Uiso calc R 1 . H
C16 1.0510(3) .4441(2) .1944(2) .0409(7) Uani d . 1 . C
H16 1.1449(3) .4325(2) .2041(2) .050 Uiso calc R 1 . H
C17 1.0009(3) .4931(2) .1240(2) .0445(7) Uani d . 1 . C
H17 1.0607(3) .5153(2) .0859(2) .050 Uiso calc R 1 . H
C18 .8621(3) .5089(2) .1104(2) .0388(7) Uani d . 1 . C
H18 .8286(3) .5425(2) .0629(2) .050 Uiso calc R 1 . H
N4 .7733(2) .4768(2) .16450(10) .0275(4) Uani d . 1 . N
O .2817(3) .7692(3) .1868(2) .1106(13) Uani d . 1 . O

loop_
_atom_type_symbol
_atom_type_description
_atom_type_scat_dispersion_real
_atom_type_scat_dispersion_imag
_atom_type_scat_source
C C 0.0033 0.0016 'International Tables Vol C Tables 4.2.6.8 and 6.1.1.4'
H H 0.0000 0.0000 'International Tables Vol C Tables 4.2.6.8 and 6.1.1.4'
N N 0.0061 0.0033 'International Tables Vol C Tables 4.2.6.8 and 6.1.1.4'
O O 0.0106 0.0060 'International Tables Vol C Tables 4.2.6.8 and 6.1.1.4'
Cl Cl 0.1484 0.1585 'International Tables Vol C Tables 4.2.6.8 and 6.1.1.4'
Pd Pd -0.9988 1.0072 'International Tables Vol C Tables 4.2.6.8 and 6.1.1.4'

loop_
_geom_angle_atom_site_label_1
_geom_angle_atom_site_label_2
_geom_angle_atom_site_label_3
_geom_angle
_geom_angle_publ_flag
N4 Pd N1 86.99(8) yes
N4 Pd Cl1 89.15(6) yes
N1 Pd Cl1 176.13(6) yes
N4 Pd Cl2 175.71(6) yes
N1 Pd Cl2 91.29(6) yes
Cl1 Pd Cl2 92.57(3) yes
C5 N1 C1 119.5(2) ?
C5 N1 Pd 121.4(2) yes
C1 N1 Pd 119.1(2) ?
N1 C1 C2 121.5(3) ?
C1 C2 C3 119.4(3) ?
C2 C3 C4 119.0(3) ?
C5 C4 C3 119.5(3) ?
N1 C5 C4 121.2(2) ?
N1 C5 C6 119.6(2) yes
C4 C5 C6 119.2(2) ?
N2 C6 C13 121.0(2) yes
N2 C6 C5 114.7(2) ?
C13 C6 C5 124.0(2) yes
C6 N2 C7 117.8(2) yes
N2 C7 C12 121.0(2) ?
N2 C7 C8 119.8(3) ?
C12 C7 C8 119.2(3) ?
C9 C8 C7 120.7(3) ?
C8 C9 C10 120.0(3) ?
C8 C9 C19 119.7(3) ?
C10 C9 C19 120.3(3) ?
C11 C10 C9 119.8(3) ?
C11 C10 C20 120.1(3) ?
C9 C10 C20 120.1(3) ?
C10 C11 C12 120.9(3) ?
N3 C12 C7 120.8(2) ?
N3 C12 C11 119.9(2) ?
C7 C12 C11 119.3(2) ?
C13 N3 C12 117.5(2) yes
N3 C13 C6 121.8(2) yes
N3 C13 C14 114.6(2) ?
C6 C13 C14 123.5(2) yes
N4 C14 C15 121.1(2) ?
N4 C14 C13 119.1(2) yes
C15 C14 C13 119.8(2) ?
C16 C15 C14 118.9(2) ?
C17 C16 C15 119.4(3) ?
C18 C17 C16 119.6(3) ?
N4 C18 C17 121.3(3) ?
C14 N4 C18 119.7(2) ?
C14 N4 Pd 122.0(2) ?
C18 N4 Pd 118.3(2) ?

loop_
_geom_bond_atom_site_label_1
_geom_bond_atom_site_label_2
_geom_bond_site_symmetry_2
_geom_bond_distance
_geom_bond_publ_flag
Pd N4 . 2.010(2) yes
Pd N1 . 2.028(2) yes
Pd Cl1 . 2.2871(7) yes
Pd Cl2 . 2.2874(8) yes
N1 C5 . 1.346(3) yes
N1 C1 . 1.349(3) ?
C1 C2 . 1.375(4) ?
C2 C3 . 1.380(4) ?
C3 C4 . 1.382(4) ?
C4 C5 . 1.381(4) ?
C5 C6 . 1.493(3) yes
C6 N2 . 1.318(3) yes
C6 C13 . 1.434(3) yes
N2 C7 . 1.355(3) yes
C7 C12 . 1.407(4) yes
C7 C8 . 1.412(4) yes
C8 C9 . 1.370(4) yes
C9 C10 . 1.423(5) yes
C9 C19 . 1.511(4) yes
C10 C11 . 1.367(4) yes
C10 C20 . 1.513(4) yes
C11 C12 . 1.412(4) yes
C12 N3 . 1.364(3) yes
N3 C13 . 1.310(3) yes
C13 C14 . 1.496(3) yes
C14 N4 . 1.344(3) yes
C14 C15 . 1.388(3) ?
C15 C16 . 1.381(4) ?
C16 C17 . 1.375(4) ?
C17 C18 . 1.371(4) ?
C18 N4 . 1.349(3) ?

loop_
_geom_torsion_atom_site_label_1
_geom_torsion_atom_site_label_2
_geom_torsion_atom_site_label_3
_geom_torsion_atom_site_label_4
_geom_torsion
_geom_torsion_publ_flag
N4 Pd N1 C5 66.0(2) ?
Cl1 Pd N1 C5 65.4(9) ?
Cl2 Pd N1 C5 -117.9(2) ?
N4 Pd N1 C1 -113.1(2) ?
Cl1 Pd N1 C1 -113.7(9) ?
Cl2 Pd N1 C1 63.0(2) ?
C5 N1 C1 C2 -1.6(4) ?
Pd N1 C1 C2 177.5(2) ?
N1 C1 C2 C3 1.3(5) ?
C1 C2 C3 C4 -0.1(5) ?
C2 C3 C4 C5 -0.7(5) ?
C1 N1 C5 C4 0.7(4) ?
Pd N1 C5 C4 -178.4(2) ?
C1 N1 C5 C6 -177.5(2) ?
Pd N1 C5 C6 3.5(3) ?
C3 C4 C5 N1 0.4(4) ?
C3 C4 C5 C6 178.6(3) ?
N1 C5 C6 N2 128.3(2) ?
C4 C5 C6 N2 -49.9(3) ?
N1 C5 C6 C13 -57.1(3) yes
C4 C5 C6 C13 124.7(3) ?
C13 C6 N2 C7 2.7(4) ?
C5 C6 N2 C7 177.5(2) ?
C6 N2 C7 C12 -0.1(4) ?
C6 N2 C7 C8 179.0(2) ?
N2 C7 C8 C9 -177.6(3) ?
C12 C7 C8 C9 1.4(4) ?
C7 C8 C9 C10 -0.9(5) ?
C7 C8 C9 C19 178.1(3) ?
C8 C9 C10 C11 0.7(4) ?
C19 C9 C10 C11 -178.3(3) ?
C8 C9 C10 C20 -179.1(3) ?
C19 C9 C10 C20 2.0(4) ?
C9 C10 C11 C12 -1.0(4) ?
C20 C10 C11 C12 178.8(3) ?
N2 C7 C12 N3 -3.0(4) ?
C8 C7 C12 N3 177.9(2) ?
N2 C7 C12 C11 177.4(2) ?
C8 C7 C12 C11 -1.6(4) ?
C10 C11 C12 N3 -178.1(2) ?
C10 C11 C12 C7 1.4(4) ?
C7 C12 N3 C13 3.3(4) ?
C11 C12 N3 C13 -177.2(2) ?
C12 N3 C13 C6 -0.6(3) ?
C12 N3 C13 C14 -176.6(2) ?
N2 C6 C13 N3 -2.5(4) ?
C5 C6 C13 N3 -176.7(2) yes
N2 C6 C13 C14 173.2(2) yes
C5 C6 C13 C14 -1.1(4) yes
N3 C13 C14 N4 -126.2(2) ?
C6 C13 C14 N4 57.8(3) yes
N3 C13 C14 C15 51.5(3) ?
C6 C13 C14 C15 -124.4(3) ?
N4 C14 C15 C16 -0.2(4) ?
C13 C14 C15 C16 -177.9(2) ?
C14 C15 C16 C17 0.7(4) ?
C15 C16 C17 C18 -0.4(5) ?
C16 C17 C18 N4 -0.5(5) ?
C15 C14 N4 C18 -0.7(4) ?
C13 C14 N4 C18 177.0(2) ?
C15 C14 N4 Pd -179.8(2) ?
C13 C14 N4 Pd -2.1(3) ?
C17 C18 N4 C14 1.0(4) ?
C17 C18 N4 Pd -179.8(2) ?
N1 Pd N4 C14 -67.3(2) ?
Cl1 Pd N4 C14 112.7(2) ?
Cl2 Pd N4 C14 -133.7(7) ?
N1 Pd N4 C18 113.5(2) ?
Cl1 Pd N4 C18 -66.5(2) ?
Cl2 Pd N4 C18 47.1(9) ?
